data_1506539
loop_
_publ_author_name
'Ward, Dale E.'
'Jheengut, Vishal'
'Akinnusi, Olukayode T.'

_publ_section_title
;
 Enantioselective direct intermolecular aldol reactions with enantiotopic
 group selectivity and dynamic kinetic resolution.
;
_journal_issue 6
_journal_name_full 'Organic letters'
_journal_page_first 1181
_journal_page_last 1184
_journal_paper_doi 10.1021/ol050195l
_journal_volume 7
_journal_year 2005
_chemical_absolute_configuration rmad
_chemical_formula_moiety 'C14 H24 O5 S2, H2 O'
_chemical_formula_sum 'C14 H26 O6 S2'
_chemical_formula_weight 354.47
_chemical_melting_point 164.0(10)
_chemical_name_common 'compound 15'
_chemical_name_systematic
; 
(3R,4S)-3-{(R)-Hydroxy-[(6S,10R)-10-hydroxymethyl-
1,4-dioxa-8-thiaspiro[4.5]dec-6-yl]methyl}-
tetrahydro-2H-thiopyran-4-ol
;
_space_group_IT_number 5
_symmetry_cell_setting monoclinic
_symmetry_space_group_name_Hall 'C 2y'
_symmetry_space_group_name_H-M 'C 1 2 1'
_atom_sites_solution_hydrogens geom
_atom_sites_solution_primary direct
_atom_sites_solution_secondary difmap
_audit_creation_method SHELXL-97
_cell_angle_alpha 90.00
_cell_angle_beta 95.915(2)
_cell_angle_gamma 90.00
_cell_formula_units_Z 4
_cell_length_a 20.5560(8)
_cell_length_b 5.3200(3)
_cell_length_c 15.0250(7)
_cell_measurement_reflns_used 1894
_cell_measurement_temperature 173(2)
_cell_measurement_theta_max 27.485
_cell_measurement_theta_min 0.998
_cell_volume 1634.35(14)
_computing_cell_refinement 'HKL Scalepack (Otwinowski & Minor 1997)'
_computing_data_collection 'Collect (Nonius BV, 1997-2000)'
_computing_data_reduction 'HKL Denzo and Scalepack (Otwinowski & Minor 1997)'
_computing_molecular_graphics 'Xtal3.7(Hall et al., 2000)'
_computing_publication_material 'SHELXL-97 (Sheldrick, 1997)'
_computing_structure_refinement 'SHELXL-97 (Sheldrick, 1997)'
_computing_structure_solution 'maXus(Mackay et al., 1999)'
_diffrn_ambient_temperature 173(2)
_diffrn_detector_area_resol_mean 9
_diffrn_measured_fraction_theta_full 0.993
_diffrn_measured_fraction_theta_max 0.993
_diffrn_measurement_device '95mm CCD camera on \k-goniostat'
_diffrn_measurement_device_type KappaCCD
_diffrn_measurement_method CCD
_diffrn_radiation_monochromator 'horizonally mounted graphite crystal'
_diffrn_radiation_source 'fine-focus sealed tube'
_diffrn_radiation_type MoK\a
_diffrn_radiation_wavelength 0.71073
_diffrn_reflns_av_R_equivalents 0.042
_diffrn_reflns_av_sigmaI/netI 0.0660
_diffrn_reflns_limit_h_max 26
_diffrn_reflns_limit_h_min -25
_diffrn_reflns_limit_k_max 6
_diffrn_reflns_limit_k_min -6
_diffrn_reflns_limit_l_max 19
_diffrn_reflns_limit_l_min -19
_diffrn_reflns_number 3442
_diffrn_reflns_theta_full 27.48
_diffrn_reflns_theta_max 27.48
_diffrn_reflns_theta_min 4.08
_diffrn_standards_decay_% 1
_exptl_absorpt_coefficient_mu 0.352
_exptl_absorpt_correction_type none
_exptl_crystal_colour colourless
_exptl_crystal_density_diffrn 1.441
_exptl_crystal_density_method 'not measured'
_exptl_crystal_description block
_exptl_crystal_F_000 760
_exptl_crystal_size_max 0.25
_exptl_crystal_size_mid 0.07
_exptl_crystal_size_min 0.07
_refine_diff_density_max 0.195
_refine_diff_density_min -0.266
_refine_diff_density_rms 0.056
_refine_ls_abs_structure_details 'Flack H D (1983), Acta Cryst. A39, 876-881'
_refine_ls_abs_structure_Flack 0.00(9)
_refine_ls_extinction_method none
_refine_ls_goodness_of_fit_ref 1.094
_refine_ls_hydrogen_treatment mixed
_refine_ls_matrix_type full
_refine_ls_number_parameters 214
_refine_ls_number_reflns 3442
_refine_ls_number_restraints 4
_refine_ls_restrained_S_all 1.093
_refine_ls_R_factor_all 0.0552
_refine_ls_R_factor_gt 0.0436
_refine_ls_shift/su_max 0.000
_refine_ls_shift/su_mean 0.000
_refine_ls_structure_factor_coef Fsqd
_refine_ls_weighting_details 'calc w=1/[\s^2^(Fo^2^)+(0.0000P)^2^+1.5009P] where P=(Fo^2^+2Fc^2^)/3'
_refine_ls_weighting_scheme calc
_refine_ls_wR_factor_gt 0.0854
_refine_ls_wR_factor_ref 0.0910
_reflns_number_gt 3006
_reflns_number_total 3442
_reflns_threshold_expression >2\s(I)
_cod_data_source_file ol050195lsi20050204_092151.cif
_cod_data_source_block Ward-etal-15
_cod_depositor_comments
;
The following automatic conversions were performed:

'_chemical_melting_point' value '163-165' was changed to '164.0(10)'
- the average value was taken and precision was estimated.

Automatic conversion script
Id: cif_fix_values 1715 2011-07-08 13:25:40Z adriana 
;
_cod_original_sg_symbol_H-M 'C 2'
_cod_database_code 1506539

loop_
_symmetry_equiv_pos_as_xyz
'x, y, z'
'-x, y, -z'
'x+1/2, y+1/2, z'
'-x+1/2, y+1/2, -z'

loop_
_atom_site_label
_atom_site_type_symbol
_atom_site_fract_x
_atom_site_fract_y
_atom_site_fract_z
_atom_site_U_iso_or_equiv
_atom_site_adp_type
_atom_site_occupancy
_atom_site_symmetry_multiplicity
_atom_site_calc_flag
_atom_site_refinement_flags
S1 S -0.09583(3) 1.05739(19) 0.01524(4) 0.03180(18) Uani 1 1 d .
S10 S 0.18199(3) 0.56692(19) 0.15229(4) 0.02936(17) Uani 1 1 d .
O4 O -0.13416(8) 0.8523(4) 0.24944(12) 0.0291(5) Uani 1 1 d .
H4A H -0.1644 0.7852 0.2746 0.054(11) Uiso 1 1 calc R
O7 O -0.00712(8) 0.5109(4) 0.28912(12) 0.0318(5) Uani 1 1 d .
H7A H 0.0274 0.4702 0.3207 0.054(11) Uiso 1 1 calc R
O14 O 0.11359(8) 0.6617(4) 0.38031(11) 0.0262(4) Uani 1 1 d .
O17 O 0.09312(7) 1.0768(5) 0.34712(10) 0.0250(4) Uani 1 1 d .
O19 O 0.29410(7) 1.0762(5) 0.35947(12) 0.0340(5) Uani 1 1 d .
H19 H 0.3213 0.9581 0.3661 0.051 Uiso 1 1 calc R
O99 O 0.10347(10) 0.2498(5) 0.63564(13) 0.0337(5) Uani 1 1 d D
H99A H 0.1116(17) 0.122(5) 0.670(2) 0.062(13) Uiso 1 1 d D
H99B H 0.0761(18) 0.326(8) 0.666(3) 0.095(17) Uiso 1 1 d D
C2 C -0.04466(11) 1.0268(7) 0.12025(15) 0.0267(7) Uani 1 1 d .
H2A H -0.0002 1.0636 0.1107 0.032 Uiso 1 1 d R
H2B H -0.0591 1.1430 0.1630 0.032 Uiso 1 1 d R
C3 C -0.04597(11) 0.7622(6) 0.16010(15) 0.0199(6) Uani 1 1 d .
H3 H -0.0308 0.6488 0.1170 0.024 Uiso 1 1 d R
C4 C -0.11560(11) 0.6892(6) 0.18014(15) 0.0228(6) Uani 1 1 d .
H4 H -0.1127 0.5198 0.2022 0.027 Uiso 1 1 d R
C5 C -0.16598(12) 0.7020(6) 0.09847(17) 0.0284(7) Uani 1 1 d .
H5A H -0.1547 0.5857 0.0537 0.034 Uiso 1 1 d R
H5B H -0.2081 0.6592 0.1163 0.034 Uiso 1 1 d R
C6 C -0.17196(12) 0.9600(7) 0.05504(17) 0.0309(7) Uani 1 1 d .
H6A H -0.1835 1.0787 0.0989 0.037 Uiso 1 1 d R
H6B H -0.2058 0.9554 0.0060 0.037 Uiso 1 1 d R
C7 C 0.00275(11) 0.7473(6) 0.24484(16) 0.0218(6) Uani 1 1 d .
H7 H -0.0074 0.8814 0.2839 0.026 Uiso 1 1 d R
C8 C 0.07529(10) 0.7752(6) 0.22673(15) 0.0195(5) Uani 1 1 d .
H8 H 0.0763 0.9056 0.1827 0.023 Uiso 1 1 d R
C9 C 0.09966(10) 0.5387(7) 0.18306(15) 0.0247(6) Uani 1 1 d .
H9A H 0.0705 0.5076 0.1301 0.030 Uiso 1 1 d R
H9B H 0.0969 0.4025 0.2245 0.030 Uiso 1 1 d R
C11 C 0.22068(12) 0.6608(6) 0.26048(17) 0.0279(7) Uani 1 1 d .
H11A H 0.2182 0.5273 0.3030 0.033 Uiso 1 1 d R
H11B H 0.2657 0.6988 0.2548 0.033 Uiso 1 1 d R
C12 C 0.19009(11) 0.8954(6) 0.29656(16) 0.0221(6) Uani 1 1 d .
H12 H 0.1926 1.0264 0.2531 0.026 Uiso 1 1 d R
C13 C 0.11815(11) 0.8509(6) 0.31312(16) 0.0200(6) Uani 1 1 d .
C15 C 0.09922(16) 0.7827(8) 0.46123(18) 0.0407(8) Uani 1 1 d .
H15A H 0.0683 0.6824 0.4892 0.049 Uiso 1 1 d R
H15B H 0.1387 0.7984 0.5009 0.049 Uiso 1 1 d R
C16 C 0.07224(15) 1.0312(9) 0.43339(16) 0.0435(9) Uani 1 1 d .
H16A H 0.0886 1.1615 0.4739 0.052 Uiso 1 1 d R
H16B H 0.0253 1.0305 0.4287 0.052 Uiso 1 1 d R
C18 C 0.23157(11) 0.9896(6) 0.38072(16) 0.0287(7) Uani 1 1 d .
H18A H 0.2084 1.1285 0.4079 0.034 Uiso 1 1 calc R
H18B H 0.2377 0.8517 0.4250 0.034 Uiso 1 1 calc R

loop_
_atom_site_aniso_label
_atom_site_aniso_U_11
_atom_site_aniso_U_22
_atom_site_aniso_U_33
_atom_site_aniso_U_23
_atom_site_aniso_U_13
_atom_site_aniso_U_12
S1 0.0208(3) 0.0490(5) 0.0257(3) 0.0087(4) 0.0027(2) 0.0070(4)
S10 0.0174(3) 0.0437(5) 0.0271(3) -0.0068(4) 0.0029(2) 0.0045(4)
O4 0.0198(9) 0.0396(14) 0.0290(10) -0.0041(9) 0.0070(7) -0.0015(9)
O7 0.0174(8) 0.0397(16) 0.0372(10) 0.0166(10) -0.0022(7) -0.0052(9)
O14 0.0261(9) 0.0309(12) 0.0213(8) 0.0060(8) 0.0011(7) -0.0004(8)
O17 0.0241(8) 0.0275(11) 0.0237(7) -0.0031(10) 0.0036(6) 0.0040(10)
O19 0.0178(8) 0.0430(14) 0.0410(10) -0.0022(13) 0.0024(7) -0.0099(11)
O99 0.0295(10) 0.0424(16) 0.0301(10) 0.0000(10) 0.0072(8) 0.0076(10)
C2 0.0160(10) 0.039(2) 0.0245(11) 0.0041(13) 0.0008(8) -0.0021(13)
C3 0.0128(10) 0.0263(16) 0.0207(11) -0.0007(11) 0.0012(9) 0.0008(10)
C4 0.0138(11) 0.0303(18) 0.0240(12) -0.0012(11) 0.0011(9) -0.0001(11)
C5 0.0152(12) 0.042(2) 0.0281(13) -0.0024(13) 0.0004(10) 0.0002(12)
C6 0.0157(11) 0.048(2) 0.0286(13) 0.0008(13) -0.0013(10) 0.0046(12)
C7 0.0159(11) 0.0260(16) 0.0233(12) 0.0013(11) 0.0011(9) -0.0027(11)
C8 0.0116(11) 0.0278(16) 0.0192(11) 0.0012(11) 0.0018(9) -0.0008(11)
C9 0.0149(10) 0.0315(18) 0.0275(11) -0.0035(14) 0.0009(8) 0.0031(13)
C11 0.0163(12) 0.0359(18) 0.0308(14) -0.0021(12) -0.0009(10) 0.0038(12)
C12 0.0157(11) 0.0268(17) 0.0234(12) 0.0008(11) 0.0009(9) -0.0016(11)
C13 0.0172(11) 0.0213(15) 0.0213(12) 0.0025(11) 0.0008(9) 0.0004(11)
C15 0.0463(18) 0.052(2) 0.0252(14) 0.0031(15) 0.0105(13) 0.0016(17)
C16 0.0511(16) 0.061(3) 0.0192(12) -0.0017(16) 0.0072(11) 0.015(2)
C18 0.0178(11) 0.042(2) 0.0261(12) -0.0006(12) 0.0011(9) -0.0083(12)

loop_
_atom_type_symbol
_atom_type_description
_atom_type_scat_dispersion_real
_atom_type_scat_dispersion_imag
_atom_type_scat_source
C C 0.0033 0.0016 'International Tables Vol C Tables 4.2.6.8 and 6.1.1.4'
H H 0.0000 0.0000 'International Tables Vol C Tables 4.2.6.8 and 6.1.1.4'
O O 0.0106 0.0060 'International Tables Vol C Tables 4.2.6.8 and 6.1.1.4'
S S 0.1246 0.1234 'International Tables Vol C Tables 4.2.6.8 and 6.1.1.4'

loop_
_geom_angle_atom_site_label_1
_geom_angle_atom_site_label_2
_geom_angle_atom_site_label_3
_geom_angle
C6 S1 C2 97.53(11)
C11 S10 C9 97.47(11)
C4 O4 H4A 109.5
C7 O7 H7A 109.5
C15 O14 C13 108.4(2)
C13 O17 C16 109.6(3)
C18 O19 H19 109.5
H99A O99 H99B 99(3)
C3 C2 S1 113.0(2)
C3 C2 H2A 107.5
S1 C2 H2A 109.2
C3 C2 H2B 108.1
S1 C2 H2B 109.5
H2A C2 H2B 109.5
C2 C3 C7 109.6(2)
C2 C3 C4 111.2(2)
C7 C3 C4 111.30(19)
C2 C3 H3 107.1
C7 C3 H3 107.3
C4 C3 H3 110.2
O4 C4 C5 110.3(2)
O4 C4 C3 108.1(2)
C5 C4 C3 113.5(2)
O4 C4 H4 109.2
C5 C4 H4 109.5
C3 C4 H4 106.1
C6 C5 C4 113.9(2)
C6 C5 H5A 107.2
C4 C5 H5A 110.1
C6 C5 H5B 107.4
C4 C5 H5B 108.8
H5A C5 H5B 109.5
C5 C6 S1 111.50(19)
C5 C6 H6A 108.3
S1 C6 H6A 108.8
C5 C6 H6B 109.1
S1 C6 H6B 109.7
H6A C6 H6B 109.5
O7 C7 C3 108.4(2)
O7 C7 C8 110.3(2)
C3 C7 C8 113.93(19)
O7 C7 H7 108.4
C3 C7 H7 107.6
C8 C7 H7 108.0
C9 C8 C13 113.1(2)
C9 C8 C7 111.1(2)
C13 C8 C7 110.68(19)
C9 C8 H8 105.5
C13 C8 H8 109.9
C7 C8 H8 106.2
C8 C9 S10 113.5(2)
C8 C9 H9A 107.0
S10 C9 H9A 108.9
C8 C9 H9B 107.4
S10 C9 H9B 110.4
H9A C9 H9B 109.5
C12 C11 S10 112.82(18)
C12 C11 H11A 108.5
S10 C11 H11A 110.2
C12 C11 H11B 107.3
S10 C11 H11B 108.5
H11A C11 H11B 109.5
C11 C12 C18 110.3(2)
C11 C12 C13 111.7(2)
C18 C12 C13 112.19(19)
C11 C12 H12 107.5
C18 C12 H12 105.0
C13 C12 H12 109.9
O17 C13 O14 106.70(18)
O17 C13 C12 108.4(2)
O14 C13 C12 110.74(19)
O17 C13 C8 109.0(2)
O14 C13 C8 109.6(2)
C12 C13 C8 112.19(18)
O14 C15 C16 105.4(2)
O14 C15 H15A 109.0
C16 C15 H15A 112.0
O14 C15 H15B 109.3
C16 C15 H15B 111.5
H15A C15 H15B 109.5
O17 C16 C15 105.7(3)
O17 C16 H16A 109.5
C15 C16 H16A 111.7
O17 C16 H16B 109.2
C15 C16 H16B 111.3
H16A C16 H16B 109.5
O19 C18 C12 110.89(19)
O19 C18 H18A 109.5
C12 C18 H18A 109.5
O19 C18 H18B 109.5
C12 C18 H18B 109.5
H18A C18 H18B 108.0

loop_
_geom_bond_atom_site_label_1
_geom_bond_atom_site_label_2
_geom_bond_distance
S1 C6 1.808(3)
S1 C2 1.811(2)
S10 C11 1.805(3)
S10 C9 1.806(2)
O4 C4 1.437(3)
O4 H4A 0.8400
O7 C7 1.447(4)
O7 H7A 0.8400
O14 C15 1.433(4)
O14 C13 1.435(3)
O17 C13 1.423(4)
O17 C16 1.428(3)
O19 C18 1.432(3)
O19 H19 0.8400
O99 H99A 0.86(4)
O99 H99B 0.86(4)
C2 C3 1.531(5)
C2 H2A 0.9601
C2 H2B 0.9600
C3 C7 1.539(3)
C3 C4 1.543(3)
C3 H3 0.9599
C4 C5 1.523(3)
C4 H4 0.9600
C5 C6 1.520(5)
C5 H5A 0.9599
C5 H5B 0.9600
C6 H6A 0.9600
C6 H6B 0.9600
C7 C8 1.550(3)
C7 H7 0.9600
C8 C9 1.527(4)
C8 C13 1.545(3)
C8 H8 0.9601
C9 H9A 0.9600
C9 H9B 0.9600
C11 C12 1.522(4)
C11 H11A 0.9600
C11 H11B 0.9601
C12 C18 1.535(3)
C12 C13 1.543(3)
C12 H12 0.9600
C15 C16 1.477(6)
C15 H15A 0.9600
C15 H15B 0.9600
C16 H16A 0.9601
C16 H16B 0.9600
C18 H18A 0.9900
C18 H18B 0.9900

loop_
_geom_hbond_atom_site_label_D
_geom_hbond_atom_site_label_H
_geom_hbond_atom_site_label_A
_geom_hbond_distance_DH
_geom_hbond_distance_HA
_geom_hbond_distance_DA
_geom_hbond_angle_DHA
_geom_hbond_site_symmetry_A
O4 H4A O19 0.84 1.95 2.751(3) 158.6 3_445
O7 H7A O14 0.84 2.16 2.824(2) 136.2 .
O7 H7A O17 0.84 2.50 3.157(3) 135.8 1_545
O19 H19 O99 0.84 1.91 2.724(3) 164.6 4_556
O99 H99A O4 0.86(4) 1.91(4) 2.761(3) 176(4) 2_546
O99 H99B O7 0.86(4) 1.91(4) 2.755(3) 168(4) 2_556

loop_
_geom_torsion_atom_site_label_1
_geom_torsion_atom_site_label_2
_geom_torsion_atom_site_label_3
_geom_torsion_atom_site_label_4
_geom_torsion
C6 S1 C2 C3 57.2(2)
S1 C2 C3 C7 175.54(16)
S1 C2 C3 C4 -61.0(2)
C2 C3 C4 O4 -65.5(3)
C7 C3 C4 O4 57.0(3)
C2 C3 C4 C5 57.2(3)
C7 C3 C4 C5 179.7(2)
O4 C4 C5 C6 62.9(3)
C3 C4 C5 C6 -58.6(3)
C4 C5 C6 S1 61.3(3)
C2 S1 C6 C5 -55.9(2)
C2 C3 C7 O7 170.66(19)
C4 C3 C7 O7 47.2(3)
C2 C3 C7 C8 -66.1(3)
C4 C3 C7 C8 170.4(2)
O7 C7 C8 C9 48.8(3)
C3 C7 C8 C9 -73.3(3)
O7 C7 C8 C13 -77.6(3)
C3 C7 C8 C13 160.2(2)
C13 C8 C9 S10 -59.3(3)
C7 C8 C9 S10 175.57(16)
C11 S10 C9 C8 54.1(2)
C9 S10 C11 C12 -56.4(2)
S10 C11 C12 C18 -170.98(18)
S10 C11 C12 C13 63.6(3)
C16 O17 C13 O14 -0.8(2)
C16 O17 C13 C12 -120.2(2)
C16 O17 C13 C8 117.4(2)
C15 O14 C13 O17 -12.1(2)
C15 O14 C13 C12 105.8(2)
C15 O14 C13 C8 -130.0(2)
C11 C12 C13 O17 179.66(19)
C18 C12 C13 O17 55.3(3)
C11 C12 C13 O14 62.9(3)
C18 C12 C13 O14 -61.5(3)
C11 C12 C13 C8 -59.9(3)
C18 C12 C13 C8 175.7(2)
C9 C8 C13 O17 178.0(2)
C7 C8 C13 O17 -56.6(3)
C9 C8 C13 O14 -65.6(3)
C7 C8 C13 O14 59.8(3)
C9 C8 C13 C12 57.9(3)
C7 C8 C13 C12 -176.7(2)
C13 O14 C15 C16 19.8(3)
C13 O17 C16 C15 12.9(3)
O14 C15 C16 O17 -19.8(3)
C11 C12 C18 O19 66.3(3)
C13 C12 C18 O19 -168.5(2)

loop_
_cod_related_entry_id
_cod_related_entry_database
_cod_related_entry_code
1 ChemSpider 21200102
